data_2215822
loop_
_publ_author_name
'Liu, Dong-Qing'
'Yan, Fan-Yong'

_publ_section_title
(<i>E</i>)-<i>N</i>-(2-Bromophenyl)-3-(2-chloro-3,3,3-trifluoroprop-1-enyl)-2,2-dimethylcyclopropanecarboxamide
_journal_coeditor_code BV2066
_journal_issue 11
_journal_name_full 'Acta Crystallographica Section E'
_journal_page_first o4202
_journal_page_last o4202
_journal_paper_doi 10.1107/S1600536807045916
_journal_volume 63
_journal_year 2007
_chemical_formula_iupac 'C15 H14 Br Cl F3 N O'
_chemical_formula_moiety 'C15 H14 Br Cl F3 N O'
_chemical_formula_sum 'C15 H14 Br Cl F3 N O'
_chemical_formula_weight 396.63
_chemical_name_systematic
;
(<i>E</i>)-<i>N</i>-(2-Bromophenyl)-3-(2-chloro-3,3,3-trifluoroprop-1-enyl)-
2,2-dimethylcyclopropanecarboxamide
;
_space_group_IT_number 61
_symmetry_cell_setting orthorhombic
_symmetry_space_group_name_Hall '-P 2ac 2ab'
_symmetry_space_group_name_H-M 'P b c a'
_atom_sites_solution_hydrogens geom
_atom_sites_solution_primary direct
_atom_sites_solution_secondary difmap
_audit_creation_method SHELXL-97
_cell_angle_alpha 90.00
_cell_angle_beta 90.00
_cell_angle_gamma 90.00
_cell_formula_units_Z 8
_cell_length_a 18.701(3)
_cell_length_b 9.4180(16)
_cell_length_c 19.356(3)
_cell_measurement_reflns_used 2447
_cell_measurement_temperature 294(2)
_cell_measurement_theta_max 19.33
_cell_measurement_theta_min 2.37
_cell_volume 3409.1(10)
_computing_cell_refinement 'SMART (Bruker, 1997)'
_computing_data_collection 'SMART (Bruker, 1997)'
_computing_data_reduction 'SAINT (Bruker, 1997)'
_computing_molecular_graphics 'SHELXTL (Bruker, 1997)'
_computing_publication_material 'SHELXTL (Bruker, 1997)'
_computing_structure_refinement 'SHELXL97 (Sheldrick, 1997)'
_computing_structure_solution 'SHELXS97 (Sheldrick, 1990)'
_diffrn_ambient_temperature 294(2)
_diffrn_measured_fraction_theta_full 1.000
_diffrn_measured_fraction_theta_max 1.000
_diffrn_measurement_device_type 'Bruker SMART CCD area-detector'
_diffrn_measurement_method '\f and \w'
_diffrn_radiation_monochromator graphite
_diffrn_radiation_source 'fine-focus sealed tube'
_diffrn_radiation_type MoK\a
_diffrn_radiation_wavelength 0.71073
_diffrn_reflns_av_R_equivalents 0.0747
_diffrn_reflns_av_sigmaI/netI 0.0561
_diffrn_reflns_limit_h_max 22
_diffrn_reflns_limit_h_min -19
_diffrn_reflns_limit_k_max 11
_diffrn_reflns_limit_k_min -9
_diffrn_reflns_limit_l_max 23
_diffrn_reflns_limit_l_min -17
_diffrn_reflns_number 16318
_diffrn_reflns_theta_full 25.02
_diffrn_reflns_theta_max 25.02
_diffrn_reflns_theta_min 2.10
_exptl_absorpt_coefficient_mu 2.597
_exptl_absorpt_correction_T_max 0.6522
_exptl_absorpt_correction_T_min 0.5746
_exptl_absorpt_correction_type multi-scan
_exptl_absorpt_process_details '(SADABS; Bruker, 1997)'
_exptl_crystal_colour colourless
_exptl_crystal_density_diffrn 1.546
_exptl_crystal_density_method 'not measured'
_exptl_crystal_description prism
_exptl_crystal_F_000 1584
_exptl_crystal_size_max 0.24
_exptl_crystal_size_mid 0.22
_exptl_crystal_size_min 0.18
_refine_diff_density_max 0.457
_refine_diff_density_min -0.709
_refine_ls_extinction_method none
_refine_ls_goodness_of_fit_ref 1.038
_refine_ls_hydrogen_treatment constr
_refine_ls_matrix_type full
_refine_ls_number_parameters 201
_refine_ls_number_reflns 3004
_refine_ls_number_restraints 6
_refine_ls_restrained_S_all 1.060
_refine_ls_R_factor_all 0.1308
_refine_ls_R_factor_gt 0.0545
_refine_ls_shift/su_max 0.000
_refine_ls_shift/su_mean 0.000
_refine_ls_structure_factor_coef Fsqd
_refine_ls_weighting_details 'calc w=1/[\s^2^(Fo^2^)+(0.0915P)^2^+5.7059P] where P=(Fo^2^+2Fc^2^)/3'
_refine_ls_weighting_scheme calc
_refine_ls_wR_factor_gt 0.1437
_refine_ls_wR_factor_ref 0.2045
_reflns_number_gt 1493
_reflns_number_total 3004
_reflns_threshold_expression I>2\s(I)
_cod_data_source_file bv2066.cif
_cod_data_source_block I
_cod_original_cell_volume 3409.2(10)
_cod_database_code 2215822
_cod_database_fobs_code 2215822

loop_
_symmetry_equiv_pos_as_xyz
'x, y, z'
'-x+1/2, -y, z+1/2'
'-x, y+1/2, -z+1/2'
'x+1/2, -y+1/2, -z'
'-x, -y, -z'
'x-1/2, y, -z-1/2'
'x, -y-1/2, z-1/2'
'-x-1/2, y-1/2, z'

loop_
_atom_site_type_symbol
_atom_site_label
_atom_site_fract_x
_atom_site_fract_y
_atom_site_fract_z
_atom_site_U_iso_or_equiv
_atom_site_adp_type
_atom_site_calc_flag
_atom_site_refinement_flags
_atom_site_occupancy
Br Br1 0.05485(5) -0.07635(11) 0.13989(5) 0.0912(4) Uani d . 1
Cl Cl1 0.34565(12) 0.1240(3) 0.44233(11) 0.0843(7) Uani d . 1
F F1 0.3114(3) 0.4319(6) 0.4070(3) 0.1145(19) Uani d U 1
F F2 0.4226(3) 0.4018(5) 0.4192(3) 0.1077(18) Uani d . 1
F F3 0.3800(3) 0.4432(4) 0.3209(3) 0.1038(18) Uani d . 1
O O1 0.2896(2) 0.1847(4) 0.1711(3) 0.0588(13) Uani d . 1
N N1 0.2144(3) 0.0086(5) 0.1403(3) 0.0464(13) Uani d . 1
H H1 0.2044 -0.0797 0.1461 0.056 Uiso calc R 1
C C1 0.3690(4) 0.3721(9) 0.3778(5) 0.070(2) Uani d . 1
C C2 0.3568(3) 0.2181(7) 0.3663(4) 0.0515(17) Uani d . 1
C C3 0.3552(4) 0.1605(7) 0.3053(4) 0.0552(18) Uani d . 1
H H3 0.3631 0.2197 0.2676 0.066 Uiso calc R 1
C C4 0.3420(4) 0.0089(7) 0.2909(4) 0.061(2) Uani d . 1
H H4 0.3343 -0.0487 0.3324 0.073 Uiso calc R 1
C C5 0.3773(4) -0.0685(7) 0.2336(4) 0.070(2) Uani d . 1
C C6 0.2990(4) -0.0395(6) 0.2287(4) 0.0567(19) Uani d . 1
H H6 0.2687 -0.1226 0.2374 0.068 Uiso calc R 1
C C7 0.4275(4) 0.0051(12) 0.1865(5) 0.099(3) Uani d . 1
H H7A 0.4270 -0.0407 0.1422 0.148 Uiso calc R 1
H H7B 0.4749 0.0013 0.2054 0.148 Uiso calc R 1
H H7C 0.4132 0.1024 0.1813 0.148 Uiso calc R 1
C C8 0.3977(5) -0.2211(8) 0.2502(6) 0.120(4) Uani d . 1
H H8A 0.4153 -0.2666 0.2092 0.180 Uiso calc R 1
H H8B 0.3565 -0.2712 0.2669 0.180 Uiso calc R 1
H H8C 0.4343 -0.2217 0.2850 0.180 Uiso calc R 1
C C9 0.2686(3) 0.0626(6) 0.1782(3) 0.0464(15) Uani d . 1
C C10 0.1729(3) 0.0846(7) 0.0919(3) 0.0479(16) Uani d . 1
C C11 0.2031(4) 0.1875(8) 0.0496(4) 0.069(2) Uani d . 1
H H11 0.2520 0.2049 0.0519 0.083 Uiso calc R 1
C C12 0.1613(5) 0.2639(9) 0.0045(5) 0.088(3) Uani d . 1
H H12 0.1826 0.3307 -0.0243 0.106 Uiso calc R 1
C C13 0.0887(5) 0.2433(10) 0.0011(5) 0.091(3) Uani d . 1
H H13 0.0607 0.2990 -0.0279 0.109 Uiso calc R 1
C C14 0.0579(4) 0.1393(9) 0.0411(4) 0.071(2) Uani d . 1
H H14 0.0092 0.1212 0.0379 0.086 Uiso calc R 1
C C15 0.0995(3) 0.0624(7) 0.0859(3) 0.0514(17) Uani d . 1

loop_
_atom_site_aniso_label
_atom_site_aniso_U_11
_atom_site_aniso_U_22
_atom_site_aniso_U_33
_atom_site_aniso_U_12
_atom_site_aniso_U_13
_atom_site_aniso_U_23
Br1 0.0698(6) 0.1091(8) 0.0947(8) -0.0272(5) -0.0041(5) 0.0263(5)
Cl1 0.0942(16) 0.0951(16) 0.0636(13) -0.0040(13) 0.0020(11) 0.0041(11)
F1 0.110(3) 0.095(3) 0.139(4) 0.022(3) 0.014(3) -0.040(3)
F2 0.103(4) 0.089(4) 0.130(5) -0.012(3) -0.040(4) -0.035(3)
F3 0.161(5) 0.042(2) 0.109(4) -0.022(3) 0.000(4) -0.007(3)
O1 0.064(3) 0.034(3) 0.078(3) -0.004(2) -0.016(3) 0.003(2)
N1 0.048(3) 0.035(3) 0.056(3) 0.001(2) -0.005(3) 0.003(3)
C1 0.064(5) 0.060(5) 0.086(6) 0.005(4) 0.000(5) -0.021(5)
C2 0.046(4) 0.049(4) 0.060(5) 0.000(3) 0.000(3) -0.002(3)
C3 0.073(5) 0.041(4) 0.052(4) 0.004(3) -0.004(4) 0.002(3)
C4 0.086(5) 0.032(4) 0.065(5) -0.002(4) -0.027(4) -0.002(3)
C5 0.080(6) 0.043(4) 0.086(6) 0.018(4) -0.031(5) -0.022(4)
C6 0.066(5) 0.031(3) 0.073(5) -0.002(3) -0.021(4) 0.002(3)
C7 0.068(6) 0.118(8) 0.109(8) 0.032(6) -0.015(6) -0.049(7)
C8 0.148(9) 0.046(5) 0.166(10) 0.046(5) -0.098(8) -0.044(6)
C9 0.044(4) 0.036(4) 0.059(4) 0.003(3) 0.002(3) -0.005(3)
C10 0.053(4) 0.045(4) 0.046(4) 0.002(3) -0.003(3) 0.001(3)
C11 0.062(5) 0.076(5) 0.069(5) -0.009(4) -0.004(4) 0.025(4)
C12 0.103(7) 0.077(6) 0.085(6) -0.012(5) -0.020(5) 0.038(5)
C13 0.089(6) 0.081(6) 0.102(7) 0.006(6) -0.033(6) 0.026(5)
C14 0.062(5) 0.080(5) 0.073(5) 0.007(4) -0.013(4) 0.001(5)
C15 0.048(4) 0.054(4) 0.053(4) 0.002(3) 0.001(3) -0.004(3)

loop_
_atom_type_symbol
_atom_type_description
_atom_type_scat_dispersion_real
_atom_type_scat_dispersion_imag
_atom_type_scat_source
C C 0.0033 0.0016 'International Tables Vol C Tables 4.2.6.8 and 6.1.1.4'
H H 0.0000 0.0000 'International Tables Vol C Tables 4.2.6.8 and 6.1.1.4'
N N 0.0061 0.0033 'International Tables Vol C Tables 4.2.6.8 and 6.1.1.4'
O O 0.0106 0.0060 'International Tables Vol C Tables 4.2.6.8 and 6.1.1.4'
F F 0.0171 0.0103 'International Tables Vol C Tables 4.2.6.8 and 6.1.1.4'
Cl Cl 0.1484 0.1585 'International Tables Vol C Tables 4.2.6.8 and 6.1.1.4'
Br Br -0.2901 2.4595 'International Tables Vol C Tables 4.2.6.8 and 6.1.1.4'

loop_
_geom_angle_atom_site_label_1
_geom_angle_atom_site_label_2
_geom_angle_atom_site_label_3
_geom_angle
C9 N1 C10 125.7(5)
C9 N1 H1 117.2
C10 N1 H1 117.2
F3 C1 F2 106.6(7)
F3 C1 F1 105.5(7)
F2 C1 F1 105.5(7)
F3 C1 C2 113.4(7)
F2 C1 C2 114.6(7)
F1 C1 C2 110.5(7)
C3 C2 C1 123.2(7)
C3 C2 Cl1 123.8(5)
C1 C2 Cl1 113.0(6)
C2 C3 C4 125.4(7)
C2 C3 H3 117.3
C4 C3 H3 117.3
C3 C4 C5 122.9(7)
C3 C4 C6 122.0(6)
C5 C4 C6 59.6(5)
C3 C4 H4 113.9
C5 C4 H4 113.9
C6 C4 H4 113.9
C7 C5 C4 120.8(6)
C7 C5 C6 119.8(7)
C4 C5 C6 61.4(5)
C7 C5 C8 114.4(8)
C4 C5 C8 114.8(8)
C6 C5 C8 115.7(7)
C9 C6 C5 122.4(6)
C9 C6 C4 122.0(5)
C5 C6 C4 59.0(5)
C9 C6 H6 114.2
C5 C6 H6 114.2
C4 C6 H6 114.2
C5 C7 H7A 109.5
C5 C7 H7B 109.5
H7A C7 H7B 109.5
C5 C7 H7C 109.5
H7A C7 H7C 109.5
H7B C7 H7C 109.5
C5 C8 H8A 109.5
C5 C8 H8B 109.5
H8A C8 H8B 109.5
C5 C8 H8C 109.5
H8A C8 H8C 109.5
H8B C8 H8C 109.5
O1 C9 N1 122.3(6)
O1 C9 C6 124.1(6)
N1 C9 C6 113.6(5)
C11 C10 C15 117.2(6)
C11 C10 N1 121.3(6)
C15 C10 N1 121.4(6)
C12 C11 C10 120.5(7)
C12 C11 H11 119.8
C10 C11 H11 119.8
C13 C12 C11 121.3(8)
C13 C12 H12 119.4
C11 C12 H12 119.4
C12 C13 C14 119.2(8)
C12 C13 H13 120.4
C14 C13 H13 120.4
C15 C14 C13 119.7(7)
C15 C14 H14 120.2
C13 C14 H14 120.2
C14 C15 C10 122.1(7)
C14 C15 Br1 118.0(5)
C10 C15 Br1 119.9(5)

loop_
_geom_bond_atom_site_label_1
_geom_bond_atom_site_label_2
_geom_bond_distance
Br1 C15 1.870(7)
Cl1 C2 1.730(7)
F1 C1 1.341(9)
F2 C1 1.313(9)
F3 C1 1.306(10)
O1 C9 1.223(7)
N1 C9 1.351(8)
N1 C10 1.412(8)
N1 H1 0.8600
C1 C2 1.485(10)
C2 C3 1.300(9)
C3 C4 1.475(9)
C3 H3 0.9300
C4 C5 1.482(11)
C4 C6 1.518(9)
C4 H4 0.9800
C5 C7 1.482(13)
C5 C6 1.492(10)
C5 C8 1.521(10)
C6 C9 1.484(9)
C6 H6 0.9800
C7 H7A 0.9600
C7 H7B 0.9600
C7 H7C 0.9600
C8 H8A 0.9600
C8 H8B 0.9600
C8 H8C 0.9600
C10 C11 1.389(9)
C10 C15 1.393(9)
C11 C12 1.375(10)
C11 H11 0.9300
C12 C13 1.373(11)
C12 H12 0.9300
C13 C14 1.375(11)
C13 H13 0.9300
C14 C15 1.370(10)
C14 H14 0.9300

loop_
_geom_hbond_atom_site_label_D
_geom_hbond_atom_site_label_H
_geom_hbond_atom_site_label_A
_geom_hbond_site_symmetry_A
_geom_hbond_distance_DH
_geom_hbond_distance_HA
_geom_hbond_distance_DA
_geom_hbond_angle_DHA
N1 H1 O1 8_655 0.86 2.27 3.110(7) 163.9
C6 H6 01 8_655 0.98 2.48 2.39 137

loop_
_geom_torsion_atom_site_label_1
_geom_torsion_atom_site_label_2
_geom_torsion_atom_site_label_3
_geom_torsion_atom_site_label_4
_geom_torsion
F3 C1 C2 C3 -1.8(11)
F2 C1 C2 C3 -124.6(8)
F1 C1 C2 C3 116.4(9)
F3 C1 C2 Cl1 177.7(5)
F2 C1 C2 Cl1 54.9(9)
F1 C1 C2 Cl1 -64.1(8)
C1 C2 C3 C4 -178.8(7)
Cl1 C2 C3 C4 1.7(11)
C2 C3 C4 C5 -144.9(7)
C2 C3 C4 C6 142.9(8)
C3 C4 C5 C7 -1.1(11)
C6 C4 C5 C7 109.5(8)
C3 C4 C5 C6 -110.7(7)
C3 C4 C5 C8 142.4(7)
C6 C4 C5 C8 -107.0(7)
C7 C5 C6 C9 -0.6(10)
C4 C5 C6 C9 110.5(7)
C8 C5 C6 C9 -144.0(8)
C7 C5 C6 C4 -111.1(8)
C8 C5 C6 C4 105.5(8)
C3 C4 C6 C9 0.9(11)
C5 C4 C6 C9 -111.2(8)
C3 C4 C6 C5 112.1(8)
C10 N1 C9 O1 -4.1(10)
C10 N1 C9 C6 175.6(6)
C5 C6 C9 O1 -51.3(10)
C4 C6 C9 O1 19.8(11)
C5 C6 C9 N1 129.0(6)
C4 C6 C9 N1 -159.9(6)
C9 N1 C10 C11 37.4(10)
C9 N1 C10 C15 -140.7(7)
C15 C10 C11 C12 0.5(11)
N1 C10 C11 C12 -177.7(7)
C10 C11 C12 C13 1.6(14)
C11 C12 C13 C14 -3.4(15)
C12 C13 C14 C15 2.9(14)
C13 C14 C15 C10 -0.8(12)
C13 C14 C15 Br1 179.3(7)
C11 C10 C15 C14 -0.9(10)
N1 C10 C15 C14 177.3(6)
C11 C10 C15 Br1 179.0(5)
N1 C10 C15 Br1 -2.8(9)
